data_4083699
loop_
_publ_author_name
'Maudoux, Nicolas'
'Roisnel, Thierry'
'Carpentier, Jean-Fran\,cois'
'Sarazin, Yann'

_publ_section_title
;
 Aluminum, Indium, and Mixed Yttrium--Lithium Complexes Supported by a
 Chiral Binap-Based Fluorinated Dialkoxide: Structural Features and
 Heteroselective ROP of Lactide
;
_journal_issue 20
_journal_name_full Organometallics
_journal_page_first 5740
_journal_paper_doi 10.1021/om500458g
_journal_volume 33
_journal_year 2014
_chemical_absolute_configuration ad
_chemical_compound_source 'synthesis as described'
_chemical_formula_moiety 'C64 H44 F24 Li N4 O4 Y'
_chemical_formula_sum 'C64 H44 F24 Li N4 O4 Y'
_chemical_formula_weight 1484.88
_chemical_name_systematic
;
 ?
;
_space_group_IT_number 4
_symmetry_cell_setting monoclinic
_symmetry_Int_Tables_number 4
_symmetry_space_group_name_Hall 'P 2yb'
_symmetry_space_group_name_H-M 'P 1 21 1'
_atom_sites_solution_hydrogens geom
_atom_sites_solution_primary direct
_atom_sites_solution_secondary difmap
_audit_conform_dict_location ftp://ftp.iucr.org/pub/cif_core.dic
_audit_conform_dict_name cif_core.dic
_audit_conform_dict_version 2.4
_audit_creation_date 2012-12-17T14:26:03-00:00
_audit_creation_method 'WinGX routine CIF_UPDATE'
_cell_angle_alpha 90
_cell_angle_beta 103.290(2)
_cell_angle_gamma 90
_cell_formula_units_Z 2
_cell_length_a 14.3712(6)
_cell_length_b 15.1053(6)
_cell_length_c 14.8377(6)
_cell_measurement_reflns_used 6874
_cell_measurement_temperature 150(2)
_cell_measurement_theta_max 23.76
_cell_measurement_theta_min 2.23
_cell_measurement_wavelength 0.71073
_cell_volume 3134.7(2)
_computing_cell_refinement 'Bruker APEX2 (Bruker, 2006)'
_computing_data_collection 'Bruker APEX2 (Bruker, 2006)'
_computing_data_reduction 'Bruker APEX2 (Bruker, 2006)'
_computing_molecular_graphics 'Ortep-3 for Windows (Farrugia, 1997)'
_computing_publication_material
;
           WinGX publication routines (Farrugia, 1999),
           CRYSCAL (T. Roisnel, local program)
;
_computing_structure_refinement 'SHELXL-97 (Sheldrick, 1997)'
_computing_structure_solution 'SIR97 (Altomare et al., 1999)'
_diffrn_ambient_temperature 150(2)
_diffrn_detector 'CCD plate'
_diffrn_measured_fraction_theta_full 0.993
_diffrn_measured_fraction_theta_max 0.993
_diffrn_measurement_device_type 'APEXII, Bruker-AXS'
_diffrn_measurement_method 'CCD rotation images, thin slices'
_diffrn_radiation_monochromator graphite
_diffrn_radiation_probe x-ray
_diffrn_radiation_type MoK\a
_diffrn_radiation_wavelength 0.71073
_diffrn_reflns_av_R_equivalents 0.0452
_diffrn_reflns_av_unetI/netI 0.116
_diffrn_reflns_limit_h_max 18
_diffrn_reflns_limit_h_min -18
_diffrn_reflns_limit_k_max 19
_diffrn_reflns_limit_k_min -19
_diffrn_reflns_limit_l_max 18
_diffrn_reflns_limit_l_min -19
_diffrn_reflns_number 30054
_diffrn_reflns_theta_full 27.48
_diffrn_reflns_theta_max 27.48
_diffrn_reflns_theta_min 3.46
_exptl_absorpt_coefficient_mu 1.053
_exptl_absorpt_correction_T_max 0.863
_exptl_absorpt_correction_T_min 0.677
_exptl_absorpt_correction_type multi-scan
_exptl_absorpt_process_details
;
  [Sheldrick, G.M. (2002). SADABS Bruker AXS Inc., Madison, Wisconsin, USA]
;
_exptl_crystal_colour colourless
_exptl_crystal_density_diffrn 1.573
_exptl_crystal_density_method 'not measured'
_exptl_crystal_description block
_exptl_crystal_F_000 1492
_exptl_crystal_size_max 0.53
_exptl_crystal_size_mid 0.4
_exptl_crystal_size_min 0.14
_refine_diff_density_max 0.397
_refine_diff_density_min -0.4
_refine_diff_density_rms 0.054
_refine_ls_abs_structure_details 'Flack H D (1983), Acta Cryst. A39, 876-881'
_refine_ls_abs_structure_Flack -0.012(3)
_refine_ls_extinction_method none
_refine_ls_goodness_of_fit_ref 0.809
_refine_ls_hydrogen_treatment constr
_refine_ls_matrix_type full
_refine_ls_number_parameters 887
_refine_ls_number_reflns 14171
_refine_ls_number_restraints 1
_refine_ls_restrained_S_all 0.809
_refine_ls_R_factor_all 0.0762
_refine_ls_R_factor_gt 0.0409
_refine_ls_shift/su_max 0.018
_refine_ls_shift/su_mean 0.001
_refine_ls_structure_factor_coef Fsqd
_refine_ls_weighting_details 'calc w=1/[\s^2^(Fo^2^)+(0.0000P)^2^+0.0000P] where P=(Fo^2^+2Fc^2^)/3'
_refine_ls_weighting_scheme calc
_refine_ls_wR_factor_gt 0.0723
_refine_ls_wR_factor_ref 0.0842
_reflns_number_gt 10075
_reflns_number_total 14171
_reflns_threshold_expression >2sigma(I)
_cod_data_source_file om500458g_si_002.cif
_cod_data_source_block (R,R)-(BinapF12O2)2Y.Li
_cod_original_sg_symbol_H-M 'P 21'
_cod_database_code 4083699

loop_
_symmetry_equiv_pos_as_xyz
'x, y, z'
'-x, y+1/2, -z'

loop_
_atom_site_label
_atom_site_type_symbol
_atom_site_fract_x
_atom_site_fract_y
_atom_site_fract_z
_atom_site_U_iso_or_equiv
_atom_site_adp_type
_atom_site_occupancy
_atom_site_symmetry_multiplicity
_atom_site_calc_flag
_atom_site_refinement_flags
Y1 Y 0.719472(19) 0.33069(2) 0.772702(17) 0.02244(7) Uani 1 1 d .
O1 O 0.82549(15) 0.43544(14) 0.79055(14) 0.0288(5) Uani 1 1 d .
C2 C 0.8514(3) 0.4948(2) 0.7342(2) 0.0325(8) Uani 1 1 d .
C3 C 0.9430(3) 0.4621(3) 0.7065(3) 0.0456(10) Uani 1 1 d .
F4 F 0.93059(16) 0.37979(15) 0.67223(17) 0.0623(7) Uani 1 1 d .
F5 F 1.01848(15) 0.45963(16) 0.77820(17) 0.0630(7) Uani 1 1 d .
F6 F 0.96902(17) 0.51161(17) 0.64124(17) 0.0659(7) Uani 1 1 d .
C7 C 0.8723(3) 0.5851(3) 0.7837(3) 0.0397(9) Uani 1 1 d .
F8 F 0.92989(17) 0.57691(16) 0.86715(16) 0.0683(7) Uani 1 1 d .
F9 F 0.91279(18) 0.64402(15) 0.73730(17) 0.0667(7) Uani 1 1 d .
F10 F 0.79238(15) 0.62219(14) 0.79561(14) 0.0499(5) Uani 1 1 d .
C11 C 0.7736(2) 0.5083(3) 0.6419(2) 0.0364(8) Uani 1 1 d .
H11A H 0.7926 0.5594 0.6083 0.044 Uiso 1 1 calc R
H11B H 0.773 0.4553 0.6026 0.044 Uiso 1 1 calc R
C12 C 0.6737(2) 0.5241(2) 0.6538(2) 0.0298(7) Uani 1 1 d .
C13 C 0.6267(3) 0.6078(2) 0.6120(3) 0.0470(10) Uani 1 1 d .
H13A H 0.5645 0.6142 0.6278 0.07 Uiso 1 1 calc R
H13B H 0.6175 0.6054 0.5445 0.07 Uiso 1 1 calc R
H13C H 0.6673 0.6585 0.6363 0.07 Uiso 1 1 calc R
N14 N 0.63363(18) 0.46531(17) 0.69468(16) 0.0248(6) Uani 1 1 d .
C15 C 0.5375(2) 0.4804(2) 0.7056(2) 0.0266(7) Uani 1 1 d .
C16 C 0.4600(2) 0.4538(2) 0.6333(2) 0.0321(8) Uani 1 1 d .
H16 H 0.4717 0.4284 0.5783 0.039 Uiso 1 1 calc R
C17 C 0.3688(2) 0.4646(2) 0.6429(2) 0.0373(8) Uani 1 1 d .
H17 H 0.3172 0.4467 0.594 0.045 Uiso 1 1 calc R
C18 C 0.3489(2) 0.5018(2) 0.7236(2) 0.0360(8) Uani 1 1 d .
C19 C 0.2549(2) 0.5125(2) 0.7345(3) 0.0466(10) Uani 1 1 d .
H19 H 0.2029 0.4953 0.6857 0.056 Uiso 1 1 calc R
C20 C 0.2370(3) 0.5468(3) 0.8134(3) 0.0594(12) Uani 1 1 d .
H20 H 0.173 0.5536 0.8195 0.071 Uiso 1 1 calc R
C21 C 0.3130(3) 0.5719(3) 0.8851(3) 0.0562(12) Uani 1 1 d .
H21 H 0.3 0.5961 0.94 0.067 Uiso 1 1 calc R
C22 C 0.4056(2) 0.5626(2) 0.8785(3) 0.0426(9) Uani 1 1 d .
H22 H 0.4562 0.5793 0.929 0.051 Uiso 1 1 calc R
C23 C 0.4268(2) 0.5277(2) 0.7959(2) 0.0322(8) Uani 1 1 d .
C24 C 0.5226(2) 0.5162(2) 0.7860(2) 0.0266(7) Uani 1 1 d .
C25 C 0.6035(2) 0.5439(2) 0.8633(2) 0.0265(7) Uani 1 1 d .
C26 C 0.6228(2) 0.6362(2) 0.8822(2) 0.0292(7) Uani 1 1 d .
C27 C 0.5729(2) 0.7032(2) 0.8241(2) 0.0342(8) Uani 1 1 d .
H27 H 0.5239 0.6872 0.772 0.041 Uiso 1 1 calc R
C28 C 0.5939(3) 0.7903(2) 0.8415(3) 0.0412(9) Uani 1 1 d .
H28 H 0.5609 0.8342 0.8005 0.049 Uiso 1 1 calc R
C29 C 0.6643(2) 0.8160(2) 0.9200(2) 0.0425(9) Uani 1 1 d .
H29 H 0.6782 0.8769 0.932 0.051 Uiso 1 1 calc R
C30 C 0.7122(2) 0.7531(2) 0.9784(2) 0.0381(9) Uani 1 1 d .
H30 H 0.7587 0.7708 1.0317 0.046 Uiso 1 1 calc R
C31 C 0.6940(2) 0.6620(2) 0.9613(2) 0.0309(7) Uani 1 1 d .
C32 C 0.7443(2) 0.5953(2) 1.0195(2) 0.0334(8) Uani 1 1 d .
H32 H 0.7899 0.6121 1.0739 0.04 Uiso 1 1 calc R
C33 C 0.7294(2) 0.5081(2) 0.9997(2) 0.0299(7) Uani 1 1 d .
H33 H 0.7662 0.4646 1.0385 0.036 Uiso 1 1 calc R
C34 C 0.6584(2) 0.4819(2) 0.9207(2) 0.0256(7) Uani 1 1 d .
N35 N 0.64542(17) 0.38832(17) 0.90041(16) 0.0246(6) Uani 1 1 d .
C36 C 0.5910(2) 0.3440(2) 0.94040(18) 0.0298(8) Uani 1 1 d .
C37 C 0.5387(3) 0.3811(3) 1.0082(2) 0.0470(10) Uani 1 1 d .
H37A H 0.5573 0.443 1.0213 0.071 Uiso 1 1 calc R
H37B H 0.5547 0.3468 1.0657 0.071 Uiso 1 1 calc R
H37C H 0.4696 0.3778 0.9819 0.071 Uiso 1 1 calc R
C38 C 0.5788(2) 0.2454(2) 0.9237(2) 0.0347(8) Uani 1 1 d .
H38A H 0.5334 0.2231 0.9594 0.042 Uiso 1 1 calc R
H38B H 0.6412 0.2164 0.9488 0.042 Uiso 1 1 calc R
C39 C 0.5428(2) 0.2159(2) 0.8216(2) 0.0307(7) Uani 1 1 d .
C40 C 0.4354(2) 0.2375(3) 0.7899(2) 0.0389(8) Uani 1 1 d .
F41 F 0.41908(13) 0.32236(15) 0.80440(14) 0.0491(5) Uani 1 1 d .
F42 F 0.38062(14) 0.19041(15) 0.83466(15) 0.0568(6) Uani 1 1 d .
F43 F 0.40077(15) 0.22229(16) 0.69961(14) 0.0588(6) Uani 1 1 d .
C44 C 0.5556(3) 0.1146(2) 0.8196(3) 0.0412(9) Uani 1 1 d .
F45 F 0.51757(16) 0.07058(14) 0.88109(15) 0.0573(6) Uani 1 1 d .
F46 F 0.51728(17) 0.07920(14) 0.73677(16) 0.0599(6) Uani 1 1 d .
F47 F 0.64864(15) 0.09302(14) 0.83908(16) 0.0571(6) Uani 1 1 d .
O48 O 0.59054(15) 0.25403(14) 0.76337(13) 0.0309(5) Uani 1 1 d .
O51 O 0.81995(14) 0.22975(14) 0.84639(13) 0.0257(5) Uani 1 1 d .
C52 C 0.8896(2) 0.2056(2) 0.92224(19) 0.0239(7) Uani 1 1 d .
C53 C 0.8799(2) 0.2618(2) 1.0058(2) 0.0294(7) Uani 1 1 d .
F54 F 0.87179(13) 0.34768(12) 0.98649(11) 0.0362(5) Uani 1 1 d .
F55 F 0.80092(13) 0.23916(13) 1.03478(11) 0.0375(5) Uani 1 1 d .
F56 F 0.95394(13) 0.25165(13) 1.07890(11) 0.0426(5) Uani 1 1 d .
C57 C 0.9887(2) 0.2247(2) 0.9032(2) 0.0317(8) Uani 1 1 d .
F58 F 1.05910(16) 0.1846(2) 0.96184(18) 0.0858(9) Uani 1 1 d .
F59 F 0.99304(17) 0.19722(16) 0.81975(15) 0.0644(7) Uani 1 1 d .
F60 F 1.01114(15) 0.30902(13) 0.90557(14) 0.0535(6) Uani 1 1 d .
C61 C 0.8842(2) 0.1074(2) 0.9512(2) 0.0292(7) Uani 1 1 d .
H61A H 0.9396 0.0968 1.0037 0.035 Uiso 1 1 calc R
H61B H 0.8262 0.1014 0.976 0.035 Uiso 1 1 calc R
C62 C 0.8823(2) 0.0323(2) 0.8833(2) 0.0265(7) Uani 1 1 d .
C63 C 0.9057(3) -0.0555(2) 0.9298(2) 0.0415(9) Uani 1 1 d .
H63A H 0.8944 -0.1026 0.883 0.062 Uiso 1 1 calc R
H63B H 0.8651 -0.0653 0.9736 0.062 Uiso 1 1 calc R
H63C H 0.9731 -0.0562 0.9631 0.062 Uiso 1 1 calc R
N64 N 0.85967(19) 0.04520(17) 0.79670(18) 0.0280(6) Uani 1 1 d .
C65 C 0.8408(2) -0.0271(2) 0.7326(2) 0.0277(7) Uani 1 1 d .
C66 C 0.7547(2) -0.0751(2) 0.7251(2) 0.0330(8) Uani 1 1 d .
H66 H 0.7173 -0.0656 0.7693 0.04 Uiso 1 1 calc R
C67 C 0.7249(2) -0.1346(2) 0.6556(2) 0.0329(8) Uani 1 1 d .
H67 H 0.6682 -0.1677 0.653 0.039 Uiso 1 1 calc R
C68 C 0.7782(2) -0.14740(19) 0.5869(2) 0.0291(8) Uani 1 1 d .
C69 C 0.7456(2) -0.2038(2) 0.5098(2) 0.0344(8) Uani 1 1 d .
H69 H 0.6882 -0.2366 0.5047 0.041 Uiso 1 1 calc R
C70 C 0.7962(3) -0.2115(2) 0.4428(2) 0.0424(9) Uani 1 1 d .
H70 H 0.7735 -0.2494 0.3913 0.051 Uiso 1 1 calc R
C71 C 0.8808(2) -0.1641(3) 0.4491(2) 0.0386(7) Uani 1 1 d .
H71 H 0.9151 -0.1696 0.4017 0.046 Uiso 1 1 calc R
C72 C 0.9145(2) -0.1100(2) 0.5225(2) 0.0313(8) Uani 1 1 d .
H72 H 0.9723 -0.0783 0.5261 0.038 Uiso 1 1 calc R
C73 C 0.8643(2) -0.1004(2) 0.5942(2) 0.0260(7) Uani 1 1 d .
C74 C 0.8974(2) -0.0410(2) 0.6701(2) 0.0268(7) Uani 1 1 d .
C75 C 0.9910(2) 0.0035(2) 0.6811(2) 0.0278(7) Uani 1 1 d .
C76 C 1.0780(2) -0.0466(2) 0.7114(2) 0.0298(7) Uani 1 1 d .
C77 C 1.0776(3) -0.1380(2) 0.7297(2) 0.0348(8) Uani 1 1 d .
H77 H 1.0184 -0.1676 0.7252 0.042 Uiso 1 1 calc R
C78 C 1.1610(3) -0.1849(3) 0.7537(2) 0.0447(10) Uani 1 1 d .
H78 H 1.1591 -0.2467 0.7651 0.054 Uiso 1 1 calc R
C79 C 1.2496(3) -0.1422(3) 0.7618(2) 0.0529(12) Uani 1 1 d .
H79 H 1.3072 -0.1753 0.7772 0.064 Uiso 1 1 calc R
C80 C 1.2525(3) -0.0540(3) 0.7475(2) 0.0493(10) Uani 1 1 d .
H80 H 1.3126 -0.0253 0.7549 0.059 Uiso 1 1 calc R
C81 C 1.1675(2) -0.0034(2) 0.7217(2) 0.0379(8) Uani 1 1 d .
C82 C 1.1685(3) 0.0884(3) 0.7046(2) 0.0430(9) Uani 1 1 d .
H82 H 1.2281 0.1184 0.7138 0.052 Uiso 1 1 calc R
C83 C 1.0862(3) 0.1347(2) 0.6751(2) 0.0401(9) Uani 1 1 d .
H83 H 1.089 0.1965 0.664 0.048 Uiso 1 1 calc R
C84 C 0.9962(2) 0.0923(2) 0.6607(2) 0.0314(8) Uani 1 1 d .
N85 N 0.9103(2) 0.14306(17) 0.62970(17) 0.0306(6) Uani 1 1 d .
C86 C 0.8886(3) 0.1702(2) 0.5464(2) 0.0349(8) Uani 1 1 d .
C87 C 0.9430(3) 0.1496(3) 0.4727(2) 0.0476(10) Uani 1 1 d .
H87A H 0.9979 0.1118 0.499 0.071 Uiso 1 1 calc R
H87B H 0.9655 0.2049 0.4504 0.071 Uiso 1 1 calc R
H87C H 0.9007 0.1188 0.4209 0.071 Uiso 1 1 calc R
C88 C 0.8036(3) 0.2299(3) 0.5109(2) 0.0449(10) Uani 1 1 d .
H88A H 0.7759 0.2129 0.4459 0.054 Uiso 1 1 calc R
H88B H 0.8284 0.291 0.5097 0.054 Uiso 1 1 calc R
C89 C 0.7212(3) 0.2337(2) 0.5604(2) 0.0394(9) Uani 1 1 d .
C90 C 0.6761(3) 0.1409(3) 0.5645(3) 0.0547(11) Uani 1 1 d .
F91 F 0.70870(16) 0.10308(14) 0.64637(18) 0.0630(7) Uani 1 1 d .
F92 F 0.6971(2) 0.0860(2) 0.5030(2) 0.1161(13) Uani 1 1 d .
F93 F 0.58164(18) 0.14158(18) 0.55167(17) 0.0754(8) Uani 1 1 d .
C94 C 0.6444(3) 0.2942(3) 0.5012(3) 0.0569(12) Uani 1 1 d .
F95 F 0.60466(19) 0.25743(18) 0.41782(13) 0.0754(8) Uani 1 1 d .
F96 F 0.57328(17) 0.31341(19) 0.54055(13) 0.0745(8) Uani 1 1 d .
F97 F 0.6809(2) 0.37126(18) 0.48208(15) 0.0700(8) Uani 1 1 d .
O98 O 0.74807(15) 0.26760(14) 0.64895(13) 0.0295(5) Uani 1 1 d .
Li1 Li 0.8332(4) 0.1698(4) 0.7299(4) 0.0295(13) Uani 1 1 d .

loop_
_atom_site_aniso_label
_atom_site_aniso_U_11
_atom_site_aniso_U_22
_atom_site_aniso_U_33
_atom_site_aniso_U_23
_atom_site_aniso_U_13
_atom_site_aniso_U_12
Y1 0.02021(13) 0.02268(14) 0.02399(12) -0.00033(16) 0.00420(10) -0.00056(14)
O1 0.0261(12) 0.0313(13) 0.0287(11) 0.0040(10) 0.0057(10) -0.0072(9)
C2 0.028(2) 0.035(2) 0.0341(19) 0.0026(17) 0.0061(15) -0.0070(15)
C3 0.039(2) 0.047(2) 0.057(2) 0.003(2) 0.023(2) -0.0092(18)
F4 0.0465(15) 0.0520(15) 0.0969(18) -0.0185(14) 0.0343(13) -0.0028(11)
F5 0.0223(13) 0.0827(18) 0.0826(16) 0.0082(15) 0.0090(12) -0.0047(11)
F6 0.0600(17) 0.0782(18) 0.0737(16) 0.0142(15) 0.0446(14) -0.0047(13)
C7 0.035(2) 0.042(2) 0.044(2) 0.0029(19) 0.0126(18) -0.0122(17)
F8 0.0627(17) 0.0660(17) 0.0603(14) -0.0155(13) -0.0186(12) -0.0186(13)
F9 0.0754(18) 0.0408(14) 0.0946(17) 0.0000(13) 0.0414(15) -0.0269(12)
F10 0.0453(14) 0.0447(13) 0.0618(13) -0.0192(11) 0.0169(11) -0.0090(10)
C11 0.037(2) 0.048(2) 0.0256(16) 0.0058(16) 0.0115(15) -0.0099(17)
C12 0.0327(19) 0.032(2) 0.0222(15) 0.0021(15) 0.0014(14) -0.0001(15)
C13 0.050(3) 0.039(2) 0.050(2) 0.0166(19) 0.0077(18) -0.0018(18)
N14 0.0226(14) 0.0270(15) 0.0229(12) 0.0039(12) 0.0013(11) -0.0009(11)
C15 0.0284(18) 0.0211(17) 0.0279(16) 0.0046(14) 0.0014(14) 0.0011(13)
C16 0.035(2) 0.0276(19) 0.0314(17) 0.0060(15) 0.0027(15) 0.0000(14)
C17 0.030(2) 0.0293(19) 0.0437(19) 0.0068(17) -0.0089(16) 0.0000(15)
C18 0.0271(19) 0.0269(19) 0.050(2) 0.0050(17) 0.0003(16) 0.0004(14)
C19 0.023(2) 0.040(2) 0.070(3) -0.003(2) -0.0029(18) 0.0016(15)
C20 0.023(2) 0.056(3) 0.100(3) -0.021(3) 0.017(2) -0.0009(18)
C21 0.027(2) 0.060(3) 0.085(3) -0.030(2) 0.021(2) -0.0047(18)
C22 0.027(2) 0.044(2) 0.058(2) -0.014(2) 0.0100(17) -0.0023(16)
C23 0.0238(18) 0.0249(18) 0.046(2) 0.0006(16) 0.0040(15) -0.0008(13)
C24 0.0240(18) 0.0220(17) 0.0324(17) 0.0018(15) 0.0037(14) 0.0014(13)
C25 0.0188(17) 0.0297(19) 0.0332(17) -0.0080(15) 0.0105(14) -0.0030(13)
C26 0.0212(17) 0.0329(19) 0.0378(17) -0.0089(16) 0.0153(14) -0.0047(13)
C27 0.0267(19) 0.034(2) 0.0430(19) -0.0018(17) 0.0114(16) -0.0035(15)
C28 0.035(2) 0.034(2) 0.060(2) -0.0021(19) 0.0231(19) -0.0008(16)
C29 0.037(2) 0.033(2) 0.065(2) -0.012(2) 0.0277(18) -0.0102(16)
C30 0.029(2) 0.043(2) 0.046(2) -0.0166(19) 0.0161(16) -0.0136(16)
C31 0.0227(18) 0.0341(19) 0.0387(18) -0.0109(16) 0.0131(15) -0.0046(14)
C32 0.0242(18) 0.043(2) 0.0336(17) -0.0138(17) 0.0070(14) -0.0071(15)
C33 0.0205(17) 0.039(2) 0.0307(17) -0.0061(16) 0.0063(14) 0.0043(14)
C34 0.0177(16) 0.0321(19) 0.0301(16) -0.0030(15) 0.0116(13) -0.0020(13)
N35 0.0194(14) 0.0281(15) 0.0248(12) 0.0022(12) 0.0024(11) -0.0006(11)
C36 0.0221(15) 0.042(2) 0.0236(13) 0.0040(16) 0.0014(12) -0.0036(15)
C37 0.037(2) 0.057(3) 0.055(2) -0.003(2) 0.0265(19) -0.0086(17)
C38 0.031(2) 0.037(2) 0.0334(17) 0.0068(17) 0.0009(14) -0.0072(15)
C39 0.0190(17) 0.033(2) 0.0372(18) 0.0050(16) 0.0015(14) -0.0036(13)
C40 0.0257(19) 0.043(2) 0.045(2) 0.0070(19) 0.0036(16) -0.0086(16)
F41 0.0280(10) 0.0382(12) 0.0750(12) 0.0078(13) -0.0008(9) 0.0040(10)
F42 0.0263(12) 0.0621(15) 0.0824(15) 0.0160(13) 0.0132(11) -0.0135(10)
F43 0.0381(14) 0.0729(17) 0.0527(12) -0.0011(13) -0.0157(10) -0.0037(11)
C44 0.032(2) 0.036(2) 0.050(2) 0.000(2) -0.0015(18) -0.0058(16)
F45 0.0632(16) 0.0367(13) 0.0694(15) 0.0174(12) 0.0099(12) -0.0126(10)
F46 0.0656(17) 0.0365(13) 0.0694(15) -0.0123(12) -0.0011(12) -0.0127(11)
F47 0.0376(14) 0.0366(13) 0.0913(17) -0.0017(12) 0.0029(12) 0.0049(10)
O48 0.0283(13) 0.0313(13) 0.0326(11) 0.0014(11) 0.0061(10) -0.0063(10)
O51 0.0257(12) 0.0278(12) 0.0213(10) -0.0013(10) 0.0003(9) 0.0012(9)
C52 0.0222(17) 0.0245(17) 0.0237(15) -0.0024(14) 0.0026(13) 0.0009(12)
C53 0.0240(18) 0.0328(19) 0.0290(16) -0.0033(16) 0.0013(14) 0.0023(14)
F54 0.0427(11) 0.0265(13) 0.0379(10) -0.0072(9) 0.0064(8) 0.0026(8)
F55 0.0309(11) 0.0471(12) 0.0366(10) -0.0103(10) 0.0123(9) -0.0043(9)
F56 0.0387(12) 0.0505(13) 0.0308(9) -0.0086(10) -0.0080(9) 0.0059(10)
C57 0.0279(19) 0.032(2) 0.0337(18) -0.0013(16) 0.0034(15) 0.0025(14)
F58 0.0225(13) 0.129(3) 0.1067(19) 0.0581(19) 0.0169(13) 0.0235(14)
F59 0.0623(16) 0.0736(17) 0.0721(15) -0.0444(14) 0.0458(13) -0.0367(13)
F60 0.0441(13) 0.0478(16) 0.0749(13) -0.0200(12) 0.0263(11) -0.0199(10)
C61 0.0288(18) 0.0325(19) 0.0242(15) 0.0011(15) 0.0020(13) 0.0010(14)
C62 0.0195(17) 0.0263(18) 0.0339(17) 0.0015(15) 0.0067(14) 0.0010(13)
C63 0.050(2) 0.028(2) 0.0398(19) 0.0028(17) -0.0019(17) 0.0074(16)
N64 0.0292(16) 0.0243(15) 0.0322(15) -0.0023(13) 0.0103(13) -0.0007(12)
C65 0.0339(19) 0.0210(17) 0.0299(16) -0.0002(15) 0.0109(15) -0.0012(13)
C66 0.042(2) 0.0246(18) 0.0383(18) -0.0026(16) 0.0203(16) -0.0049(14)
C67 0.033(2) 0.0236(17) 0.0448(18) -0.0003(15) 0.0143(16) -0.0053(13)
C68 0.0342(19) 0.0181(19) 0.0352(16) -0.0001(14) 0.0085(14) 0.0024(12)
C69 0.035(2) 0.0248(17) 0.0429(19) -0.0046(16) 0.0074(16) -0.0069(14)
C70 0.043(2) 0.041(2) 0.0430(19) -0.0168(18) 0.0085(17) 0.0022(17)
C71 0.043(2) 0.0389(19) 0.0375(16) -0.006(2) 0.0158(14) 0.000(2)
C72 0.032(2) 0.0275(18) 0.0362(17) -0.0020(16) 0.0120(15) -0.0025(14)
C73 0.0273(18) 0.0177(16) 0.0330(16) -0.0012(14) 0.0067(14) 0.0020(12)
C74 0.0328(19) 0.0193(17) 0.0287(16) 0.0024(14) 0.0079(14) 0.0029(13)
C75 0.0319(19) 0.0288(19) 0.0246(16) -0.0057(14) 0.0104(14) -0.0035(14)
C76 0.032(2) 0.034(2) 0.0249(16) -0.0041(15) 0.0101(14) 0.0011(14)
C77 0.042(2) 0.037(2) 0.0288(16) 0.0024(15) 0.0137(15) 0.0034(15)
C78 0.055(3) 0.046(3) 0.0339(17) 0.0022(19) 0.0112(16) 0.0172(19)
C79 0.041(2) 0.072(3) 0.046(2) 0.004(2) 0.0107(18) 0.022(2)
C80 0.034(2) 0.070(3) 0.045(2) -0.001(2) 0.0102(17) 0.0001(19)
C81 0.034(2) 0.047(2) 0.0357(18) -0.0044(18) 0.0137(16) 0.0003(16)
C82 0.034(2) 0.050(2) 0.047(2) -0.004(2) 0.0146(17) -0.0116(18)
C83 0.044(2) 0.030(2) 0.049(2) 0.0013(18) 0.0188(18) -0.0094(16)
C84 0.037(2) 0.0292(19) 0.0323(17) -0.0031(16) 0.0157(15) -0.0027(15)
N85 0.0399(18) 0.0237(15) 0.0294(14) -0.0015(13) 0.0108(13) 0.0006(12)
C86 0.048(2) 0.0249(19) 0.0345(19) -0.0107(16) 0.0152(17) -0.0018(15)
C87 0.063(3) 0.049(2) 0.0347(19) -0.0059(19) 0.0183(19) 0.0035(19)
C88 0.070(3) 0.041(2) 0.0249(16) 0.0010(17) 0.0125(18) 0.0152(19)
C89 0.048(2) 0.039(2) 0.0274(17) -0.0045(17) -0.0006(16) 0.0048(17)
C90 0.054(3) 0.054(3) 0.048(2) -0.028(2) -0.004(2) -0.001(2)
F91 0.0511(16) 0.0320(13) 0.0908(18) 0.0078(13) -0.0149(13) -0.0035(10)
F92 0.135(3) 0.089(2) 0.133(3) -0.087(2) 0.050(2) -0.039(2)
F93 0.0480(17) 0.086(2) 0.0749(16) 0.0012(15) -0.0209(12) -0.0072(13)
C94 0.067(3) 0.063(3) 0.032(2) -0.012(2) -0.008(2) 0.021(2)
F95 0.087(2) 0.090(2) 0.0328(11) -0.0202(13) -0.0212(11) 0.0243(15)
F96 0.0607(16) 0.105(2) 0.0457(11) -0.0133(15) -0.0129(11) 0.0405(15)
F97 0.106(2) 0.0521(17) 0.0388(13) 0.0010(12) -0.0100(13) 0.0311(15)
O98 0.0364(14) 0.0291(13) 0.0210(10) -0.0029(10) 0.0024(9) 0.0007(10)
Li1 0.035(4) 0.024(3) 0.030(3) -0.002(3) 0.008(3) -0.003(2)

loop_
_atom_type_symbol
_atom_type_description
_atom_type_scat_dispersion_real
_atom_type_scat_dispersion_imag
_atom_type_scat_source
C C 0.0033 0.0016 'International Tables Vol C Tables 4.2.6.8 and 6.1.1.4'
H H 0 0 'International Tables Vol C Tables 4.2.6.8 and 6.1.1.4'
N N 0.0061 0.0033 'International Tables Vol C Tables 4.2.6.8 and 6.1.1.4'
O O 0.0106 0.006 'International Tables Vol C Tables 4.2.6.8 and 6.1.1.4'
F F 0.0171 0.0103 'International Tables Vol C Tables 4.2.6.8 and 6.1.1.4'
Y Y -2.7962 3.5667 'International Tables Vol C Tables 4.2.6.8 and 6.1.1.4'
Li Li -0.0003 0.0001 'International Tables Vol C Tables 4.2.6.8 and 6.1.1.4'

loop_
_geom_angle_atom_site_label_1
_geom_angle_atom_site_label_2
_geom_angle_atom_site_label_3
_geom_angle
O48 Y1 O1 164.91(8)
O48 Y1 O98 92.09(8)
O1 Y1 O98 99.08(8)
O48 Y1 O51 96.61(8)
O1 Y1 O51 94.71(8)
O98 Y1 O51 83.53(7)
O48 Y1 N14 94.64(8)
O1 Y1 N14 73.94(8)
O98 Y1 N14 97.61(8)
O51 Y1 N14 168.64(8)
O48 Y1 N35 74.37(8)
O1 Y1 N35 93.56(8)
O98 Y1 N35 165.82(8)
O51 Y1 N35 101.91(7)
N14 Y1 N35 79.66(8)
O48 Y1 Li1 92.96(12)
O1 Y1 Li1 102.12(12)
O98 Y1 Li1 43.27(11)
O51 Y1 Li1 40.43(11)
N14 Y1 Li1 140.42(11)
N35 Y1 Li1 139.56(11)
C2 O1 Y1 134.60(19)
O1 C2 C7 110.4(3)
O1 C2 C3 109.2(3)
C7 C2 C3 108.9(3)
O1 C2 C11 112.9(3)
C7 C2 C11 108.7(3)
C3 C2 C11 106.7(3)
F5 C3 F4 106.8(3)
F5 C3 F6 106.3(3)
F4 C3 F6 106.2(3)
F5 C3 C2 112.4(3)
F4 C3 C2 110.5(3)
F6 C3 C2 114.1(3)
F10 C7 F8 106.7(3)
F10 C7 F9 106.3(3)
F8 C7 F9 106.9(3)
F10 C7 C2 110.9(3)
F8 C7 C2 111.8(3)
F9 C7 C2 113.8(3)
C12 C11 C2 115.1(3)
C12 C11 H11A 108.5
C2 C11 H11A 108.5
C12 C11 H11B 108.5
C2 C11 H11B 108.5
H11A C11 H11B 107.5
N14 C12 C13 124.8(3)
N14 C12 C11 119.3(3)
C13 C12 C11 115.8(3)
C12 C13 H13A 109.5
C12 C13 H13B 109.5
H13A C13 H13B 109.5
C12 C13 H13C 109.5
H13A C13 H13C 109.5
H13B C13 H13C 109.5
C12 N14 C15 119.2(3)
C12 N14 Y1 123.4(2)
C15 N14 Y1 117.09(17)
C24 C15 C16 121.2(3)
C24 C15 N14 120.3(3)
C16 C15 N14 118.4(3)
C17 C16 C15 119.7(3)
C17 C16 H16 120.2
C15 C16 H16 120.2
C16 C17 C18 121.7(3)
C16 C17 H17 119.1
C18 C17 H17 119.1
C19 C18 C17 122.1(3)
C19 C18 C23 119.6(3)
C17 C18 C23 118.3(3)
C20 C19 C18 121.4(4)
C20 C19 H19 119.3
C18 C19 H19 119.3
C19 C20 C21 119.5(4)
C19 C20 H20 120.3
C21 C20 H20 120.3
C22 C21 C20 121.6(4)
C22 C21 H21 119.2
C20 C21 H21 119.2
C21 C22 C23 120.2(3)
C21 C22 H22 119.9
C23 C22 H22 119.9
C18 C23 C24 120.1(3)
C18 C23 C22 117.7(3)
C24 C23 C22 122.2(3)
C15 C24 C23 119.0(3)
C15 C24 C25 121.9(3)
C23 C24 C25 119.1(3)
C34 C25 C26 118.6(3)
C34 C25 C24 121.1(3)
C26 C25 C24 120.2(3)
C27 C26 C31 118.4(3)
C27 C26 C25 121.9(3)
C31 C26 C25 119.8(3)
C28 C27 C26 121.1(3)
C28 C27 H27 119.4
C26 C27 H27 119.4
C27 C28 C29 120.5(4)
C27 C28 H28 119.7
C29 C28 H28 119.7
C30 C29 C28 119.7(3)
C30 C29 H29 120.1
C28 C29 H29 120.1
C29 C30 C31 121.3(3)
C29 C30 H30 119.3
C31 C30 H30 119.3
C30 C31 C32 122.5(3)
C30 C31 C26 118.9(3)
C32 C31 C26 118.6(3)
C33 C32 C31 121.8(3)
C33 C32 H32 119.1
C31 C32 H32 119.1
C32 C33 C34 119.8(3)
C32 C33 H33 120.1
C34 C33 H33 120.1
C25 C34 C33 121.2(3)
C25 C34 N35 120.3(3)
C33 C34 N35 118.5(3)
C36 N35 C34 118.6(3)
C36 N35 Y1 125.2(2)
C34 N35 Y1 115.82(17)
N35 C36 C37 125.0(3)
N35 C36 C38 120.0(3)
C37 C36 C38 114.9(3)
C36 C37 H37A 109.5
C36 C37 H37B 109.5
H37A C37 H37B 109.5
C36 C37 H37C 109.5
H37A C37 H37C 109.5
H37B C37 H37C 109.5
C36 C38 C39 116.3(3)
C36 C38 H38A 108.2
C39 C38 H38A 108.2
C36 C38 H38B 108.2
C39 C38 H38B 108.2
H38A C38 H38B 107.4
O48 C39 C40 109.6(3)
O48 C39 C44 109.3(3)
C40 C39 C44 108.7(3)
O48 C39 C38 113.4(3)
C40 C39 C38 108.9(3)
C44 C39 C38 106.9(3)
F41 C40 F43 106.8(3)
F41 C40 F42 106.6(3)
F43 C40 F42 106.2(3)
F41 C40 C39 110.9(3)
F43 C40 C39 112.6(3)
F42 C40 C39 113.3(3)
F46 C44 F47 106.3(3)
F46 C44 F45 106.3(3)
F47 C44 F45 105.9(3)
F46 C44 C39 112.9(3)
F47 C44 C39 110.7(3)
F45 C44 C39 114.1(3)
C39 O48 Y1 137.90(18)
C52 O51 Li1 113.1(2)
C52 O51 Y1 149.30(18)
Li1 O51 Y1 93.78(18)
O51 C52 C53 109.3(2)
O51 C52 C57 109.3(2)
C53 C52 C57 107.7(2)
O51 C52 C61 114.1(2)
C53 C52 C61 106.6(2)
C57 C52 C61 109.6(2)
F54 C53 F56 107.5(3)
F54 C53 F55 106.2(2)
F56 C53 F55 106.5(2)
F54 C53 C52 112.6(2)
F56 C53 C52 112.7(2)
F55 C53 C52 110.9(3)
F60 C57 F58 106.3(3)
F60 C57 F59 105.4(3)
F58 C57 F59 106.3(3)
F60 C57 C52 114.1(3)
F58 C57 C52 113.2(3)
F59 C57 C52 110.9(3)
C57 F59 Li1 109.2(2)
C62 C61 C52 121.8(2)
C62 C61 H61A 106.9
C52 C61 H61A 106.9
C62 C61 H61B 106.9
C52 C61 H61B 106.9
H61A C61 H61B 106.7
N64 C62 C63 125.6(3)
N64 C62 C61 121.4(3)
C63 C62 C61 113.0(3)
C62 C63 H63A 109.5
C62 C63 H63B 109.5
H63A C63 H63B 109.5
C62 C63 H63C 109.5
H63A C63 H63C 109.5
H63B C63 H63C 109.5
C62 N64 C65 121.5(3)
C62 N64 Li1 126.0(3)
C65 N64 Li1 112.3(2)
C74 C65 C66 120.5(3)
C74 C65 N64 120.7(3)
C66 C65 N64 118.1(3)
C67 C66 C65 121.0(3)
C67 C66 H66 119.5
C65 C66 H66 119.5
C66 C67 C68 120.4(3)
C66 C67 H67 119.8
C68 C67 H67 119.8
C73 C68 C69 119.2(3)
C73 C68 C67 118.9(3)
C69 C68 C67 121.9(3)
C70 C69 C68 120.4(3)
C70 C69 H69 119.8
C68 C69 H69 119.8
C69 C70 C71 120.7(3)
C69 C70 H70 119.7
C71 C70 H70 119.7
C72 C71 C70 120.4(3)
C72 C71 H71 119.8
C70 C71 H71 119.8
C71 C72 C73 120.8(3)
C71 C72 H72 119.6
C73 C72 H72 119.6
C68 C73 C72 118.5(3)
C68 C73 C74 120.2(3)
C72 C73 C74 121.2(3)
C65 C74 C73 118.9(3)
C65 C74 C75 121.1(3)
C73 C74 C75 120.0(3)
C84 C75 C76 119.4(3)
C84 C75 C74 120.7(3)
C76 C75 C74 119.9(3)
C77 C76 C81 118.3(3)
C77 C76 C75 122.2(3)
C81 C76 C75 119.5(3)
C78 C77 C76 121.1(3)
C78 C77 H77 119.4
C76 C77 H77 119.4
C77 C78 C79 120.4(4)
C77 C78 H78 119.8
C79 C78 H78 119.8
C80 C79 C78 119.9(4)
C80 C79 H79 120
C78 C79 H79 120
C79 C80 C81 121.2(4)
C79 C80 H80 119.4
C81 C80 H80 119.4
C82 C81 C80 122.3(4)
C82 C81 C76 118.7(3)
C80 C81 C76 119.0(4)
C83 C82 C81 121.3(3)
C83 C82 H82 119.3
C81 C82 H82 119.3
C82 C83 C84 120.9(4)
C82 C83 H83 119.6
C84 C83 H83 119.6
C75 C84 C83 120.1(3)
C75 C84 N85 120.2(3)
C83 C84 N85 119.6(3)
C86 N85 C84 119.0(3)
C86 N85 Li1 125.3(3)
C84 N85 Li1 115.7(2)
N85 C86 C88 121.9(3)
N85 C86 C87 125.7(3)
C88 C86 C87 112.3(3)
C86 C87 H87A 109.5
C86 C87 H87B 109.5
H87A C87 H87B 109.5
C86 C87 H87C 109.5
H87A C87 H87C 109.5
H87B C87 H87C 109.5
C86 C88 C89 120.5(3)
C86 C88 H88A 107.2
C89 C88 H88A 107.2
C86 C88 H88B 107.2
C89 C88 H88B 107.2
H88A C88 H88B 106.8
O98 C89 C88 113.1(3)
O98 C89 C94 109.2(3)
C88 C89 C94 106.3(3)
O98 C89 C90 109.1(3)
C88 C89 C90 111.2(3)
C94 C89 C90 107.9(3)
F92 C90 F91 106.0(4)
F92 C90 F93 107.2(3)
F91 C90 F93 105.6(3)
F92 C90 C89 112.2(3)
F91 C90 C89 111.2(3)
F93 C90 C89 114.2(3)
C90 F91 Li1 113.2(3)
F96 C94 F97 106.5(4)
F96 C94 F95 106.7(4)
F97 C94 F95 105.4(4)
F96 C94 C89 113.8(3)
F97 C94 C89 112.0(4)
F95 C94 C89 111.9(3)
C89 O98 Li1 106.3(2)
C89 O98 Y1 153.4(2)
Li1 O98 Y1 91.32(15)
O51 Li1 N85 151.0(3)
O51 Li1 O98 91.0(2)
N85 Li1 O98 93.6(2)
O51 Li1 N64 92.3(2)
N85 Li1 N64 95.3(2)
O98 Li1 N64 155.0(3)
O51 Li1 F91 118.3(3)
N85 Li1 F91 90.4(2)
O98 Li1 F91 72.9(2)
N64 Li1 F91 83.7(2)
O51 Li1 F59 73.27(19)
N85 Li1 F59 80.4(2)
O98 Li1 F59 123.3(3)
N64 Li1 F59 81.3(2)
F91 Li1 F59 161.5(3)
O51 Li1 Y1 45.80(13)
N85 Li1 Y1 134.0(2)
O98 Li1 Y1 45.40(12)
N64 Li1 Y1 130.7(2)
F91 Li1 Y1 94.5(2)
F59 Li1 Y1 103.54(19)

loop_
_geom_bond_atom_site_label_1
_geom_bond_atom_site_label_2
_geom_bond_distance
Y1 O48 2.162(2)
Y1 O1 2.170(2)
Y1 O98 2.1899(19)
Y1 O51 2.209(2)
Y1 N14 2.518(3)
Y1 N35 2.531(2)
Y1 Li1 3.075(6)
O1 C2 1.336(4)
C2 C7 1.545(5)
C2 C3 1.548(5)
C2 C11 1.570(5)
C3 F5 1.334(4)
C3 F4 1.340(4)
C3 F6 1.342(4)
C7 F10 1.326(4)
C7 F8 1.328(4)
C7 F9 1.337(4)
C11 C12 1.506(4)
C11 H11A 0.99
C11 H11B 0.99
C12 N14 1.283(4)
C12 C13 1.499(5)
C13 H13A 0.98
C13 H13B 0.98
C13 H13C 0.98
N14 C15 1.446(4)
C15 C24 1.371(4)
C15 C16 1.416(4)
C16 C17 1.360(4)
C16 H16 0.95
C17 C18 1.410(5)
C17 H17 0.95
C18 C19 1.406(5)
C18 C23 1.416(5)
C19 C20 1.357(5)
C19 H19 0.95
C20 C21 1.391(6)
C20 H20 0.95
C21 C22 1.365(5)
C21 H21 0.95
C22 C23 1.430(5)
C22 H22 0.95
C23 C24 1.428(4)
C24 C25 1.493(4)
C25 C34 1.384(4)
C25 C26 1.437(4)
C26 C27 1.413(5)
C26 C31 1.423(4)
C27 C28 1.362(5)
C27 H27 0.95
C28 C29 1.409(5)
C28 H28 0.95
C29 C30 1.361(5)
C29 H29 0.95
C30 C31 1.413(5)
C30 H30 0.95
C31 C32 1.413(5)
C32 C33 1.357(5)
C32 H32 0.95
C33 C34 1.422(4)
C33 H33 0.95
C34 N35 1.448(4)
N35 C36 1.275(4)
C36 C37 1.496(4)
C36 C38 1.514(5)
C37 H37A 0.98
C37 H37B 0.98
C37 H37C 0.98
C38 C39 1.549(4)
C38 H38A 0.99
C38 H38B 0.99
C39 O48 1.350(3)
C39 C40 1.542(4)
C39 C44 1.542(5)
C40 F41 1.329(4)
C40 F43 1.337(4)
C40 F42 1.344(4)
C44 F46 1.336(4)
C44 F47 1.342(4)
C44 F45 1.343(4)
O51 C52 1.372(3)
O51 Li1 1.998(5)
C52 C53 1.536(4)
C52 C57 1.542(4)
C52 C61 1.551(4)
C53 F54 1.327(4)
C53 F56 1.342(3)
C53 F55 1.346(3)
C57 F60 1.313(4)
C57 F58 1.319(4)
C57 F59 1.321(4)
F59 Li1 2.412(6)
C61 C62 1.513(4)
C61 H61A 0.99
C61 H61B 0.99
C62 N64 1.266(4)
C62 C63 1.497(4)
C63 H63A 0.98
C63 H63B 0.98
C63 H63C 0.98
N64 C65 1.432(4)
N64 Li1 2.121(6)
C65 C74 1.382(4)
C65 C66 1.416(4)
C66 C67 1.361(4)
C66 H66 0.95
C67 C68 1.422(4)
C67 H67 0.95
C68 C73 1.409(4)
C68 C69 1.418(4)
C69 C70 1.364(4)
C69 H69 0.95
C70 C71 1.396(5)
C70 H70 0.95
C71 C72 1.359(4)
C71 H71 0.95
C72 C73 1.424(4)
C72 H72 0.95
C73 C74 1.432(4)
C74 C75 1.479(4)
C75 C84 1.381(5)
C75 C76 1.442(4)
C76 C77 1.407(4)
C76 C81 1.418(5)
C77 C78 1.367(5)
C77 H77 0.95
C78 C79 1.408(5)
C78 H78 0.95
C79 C80 1.351(6)
C79 H79 0.95
C80 C81 1.416(5)
C80 H80 0.95
C81 C82 1.411(5)
C82 C83 1.358(5)
C82 H82 0.95
C83 C84 1.415(5)
C83 H83 0.95
C84 N85 1.436(4)
N85 C86 1.270(4)
N85 Li1 2.089(6)
C86 C88 1.513(5)
C86 C87 1.517(4)
C87 H87A 0.98
C87 H87B 0.98
C87 H87C 0.98
C88 C89 1.531(5)
C88 H88A 0.99
C88 H88B 0.99
C89 O98 1.380(4)
C89 C94 1.542(5)
C89 C90 1.552(6)
C90 F92 1.317(4)
C90 F91 1.327(5)
C90 F93 1.327(5)
F91 Li1 2.175(6)
C94 F96 1.321(5)
C94 F97 1.334(5)
C94 F95 1.357(4)
O98 Li1 2.108(6)

loop_
_geom_torsion_atom_site_label_1
_geom_torsion_atom_site_label_2
_geom_torsion_atom_site_label_3
_geom_torsion_atom_site_label_4
_geom_torsion
O48 Y1 O1 C2 -89.9(4)
O98 Y1 O1 C2 47.4(3)
O51 Y1 O1 C2 131.6(3)
N14 Y1 O1 C2 -48.0(3)
N35 Y1 O1 C2 -126.2(3)
Li1 Y1 O1 C2 91.4(3)
Y1 O1 C2 C7 140.1(2)
Y1 O1 C2 C3 -100.3(3)
Y1 O1 C2 C11 18.2(4)
O1 C2 C3 F5 -66.3(4)
C7 C2 C3 F5 54.2(4)
C11 C2 C3 F5 171.4(3)
O1 C2 C3 F4 53.0(4)
C7 C2 C3 F4 173.5(3)
C11 C2 C3 F4 -69.3(4)
O1 C2 C3 F6 172.5(3)
C7 C2 C3 F6 -67.0(4)
C11 C2 C3 F6 50.2(4)
O1 C2 C7 F10 -70.1(4)
C3 C2 C7 F10 170.1(3)
C11 C2 C7 F10 54.2(4)
O1 C2 C7 F8 48.9(4)
C3 C2 C7 F8 -70.9(4)
C11 C2 C7 F8 173.2(3)
O1 C2 C7 F9 170.2(3)
C3 C2 C7 F9 50.4(4)
C11 C2 C7 F9 -65.5(4)
O1 C2 C11 C12 49.4(4)
C7 C2 C11 C12 -73.4(4)
C3 C2 C11 C12 169.3(3)
C2 C11 C12 N14 -59.2(4)
C2 C11 C12 C13 123.4(3)
C13 C12 N14 C15 -2.6(5)
C11 C12 N14 C15 -179.7(3)
C13 C12 N14 Y1 -175.9(2)
C11 C12 N14 Y1 6.9(4)
O48 Y1 N14 C12 -157.0(2)
O1 Y1 N14 C12 33.0(2)
O98 Y1 N14 C12 -64.3(2)
O51 Y1 N14 C12 30.8(5)
N35 Y1 N14 C12 129.8(2)
Li1 Y1 N14 C12 -56.7(3)
O48 Y1 N14 C15 29.5(2)
O1 Y1 N14 C15 -140.4(2)
O98 Y1 N14 C15 122.3(2)
O51 Y1 N14 C15 -142.7(3)
N35 Y1 N14 C15 -43.65(19)
Li1 Y1 N14 C15 129.9(2)
C12 N14 C15 C24 -95.3(3)
Y1 N14 C15 C24 78.5(3)
C12 N14 C15 C16 87.5(4)
Y1 N14 C15 C16 -98.8(3)
C24 C15 C16 C17 0.7(5)
N14 C15 C16 C17 178.0(3)
C15 C16 C17 C18 -0.2(5)
C16 C17 C18 C19 -179.4(3)
C16 C17 C18 C23 -0.2(5)
C17 C18 C19 C20 178.7(4)
C23 C18 C19 C20 -0.4(5)
C18 C19 C20 C21 -0.1(6)
C19 C20 C21 C22 -0.3(7)
C20 C21 C22 C23 1.1(6)
C19 C18 C23 C24 179.2(3)
C17 C18 C23 C24 0.1(5)
C19 C18 C23 C22 1.2(5)
C17 C18 C23 C22 -178.0(3)
C21 C22 C23 C18 -1.5(5)
C21 C22 C23 C24 -179.5(3)
C16 C15 C24 C23 -0.9(5)
N14 C15 C24 C23 -178.1(3)
C16 C15 C24 C25 179.5(3)
N14 C15 C24 C25 2.3(4)
C18 C23 C24 C15 0.4(5)
C22 C23 C24 C15 178.4(3)
C18 C23 C24 C25 -179.9(3)
C22 C23 C24 C25 -1.9(5)
C15 C24 C25 C34 -75.3(4)
C23 C24 C25 C34 105.0(4)
C15 C24 C25 C26 107.9(3)
C23 C24 C25 C26 -71.8(4)
C34 C25 C26 C27 176.9(3)
C24 C25 C26 C27 -6.2(4)
C34 C25 C26 C31 -3.0(4)
C24 C25 C26 C31 173.9(3)
C31 C26 C27 C28 1.8(5)
C25 C26 C27 C28 -178.1(3)
C26 C27 C28 C29 -2.0(5)
C27 C28 C29 C30 0.5(5)
C28 C29 C30 C31 1.0(5)
C29 C30 C31 C32 178.3(3)
C29 C30 C31 C26 -1.2(5)
C27 C26 C31 C30 -0.2(4)
C25 C26 C31 C30 179.7(3)
C27 C26 C31 C32 -179.7(3)
C25 C26 C31 C32 0.2(4)
C30 C31 C32 C33 -176.7(3)
C26 C31 C32 C33 2.8(4)
C31 C32 C33 C34 -2.8(4)
C26 C25 C34 C33 3.1(4)
C24 C25 C34 C33 -173.8(3)
C26 C25 C34 N35 -175.9(2)
C24 C25 C34 N35 7.3(4)
C32 C33 C34 C25 -0.2(4)
C32 C33 C34 N35 178.8(3)
C25 C34 N35 C36 -95.8(3)
C33 C34 N35 C36 85.2(3)
C25 C34 N35 Y1 77.4(3)
C33 C34 N35 Y1 -101.6(2)
O48 Y1 N35 C36 26.5(2)
O1 Y1 N35 C36 -162.7(2)
O98 Y1 N35 C36 44.2(5)
O51 Y1 N35 C36 -67.2(3)
N14 Y1 N35 C36 124.3(3)
Li1 Y1 N35 C36 -49.3(3)
O48 Y1 N35 C34 -146.2(2)
O1 Y1 N35 C34 24.6(2)
O98 Y1 N35 C34 -128.5(3)
O51 Y1 N35 C34 120.2(2)
N14 Y1 N35 C34 -48.4(2)
Li1 Y1 N35 C34 138.0(2)
C34 N35 C36 C37 -0.3(5)
Y1 N35 C36 C37 -172.8(2)
C34 N35 C36 C38 -177.6(3)
Y1 N35 C36 C38 9.9(4)
N35 C36 C38 C39 -57.0(4)
C37 C36 C38 C39 125.4(3)
C36 C38 C39 O48 48.2(4)
C36 C38 C39 C40 -74.1(3)
C36 C38 C39 C44 168.7(3)
O48 C39 C40 F41 -70.6(3)
C44 C39 C40 F41 170.1(3)
C38 C39 C40 F41 54.0(3)
O48 C39 C40 F43 49.1(4)
C44 C39 C40 F43 -70.3(4)
C38 C39 C40 F43 173.7(3)
O48 C39 C40 F42 169.6(3)
C44 C39 C40 F42 50.3(4)
C38 C39 C40 F42 -65.8(4)
O48 C39 C44 F46 -63.8(4)
C40 C39 C44 F46 55.7(4)
C38 C39 C44 F46 173.1(3)
O48 C39 C44 F47 55.2(4)
C40 C39 C44 F47 174.7(3)
C38 C39 C44 F47 -67.9(4)
O48 C39 C44 F45 174.6(3)
C40 C39 C44 F45 -65.9(4)
C38 C39 C44 F45 51.5(4)
C40 C39 O48 Y1 134.2(3)
C44 C39 O48 Y1 -106.8(3)
C38 C39 O48 Y1 12.3(4)
O1 Y1 O48 C39 -77.7(4)
O98 Y1 O48 C39 144.4(3)
O51 Y1 O48 C39 60.7(3)
N14 Y1 O48 C39 -117.8(3)
N35 Y1 O48 C39 -39.9(3)
Li1 Y1 O48 C39 101.1(3)
O48 Y1 O51 C52 -121.3(3)
O1 Y1 O51 C52 48.7(4)
O98 Y1 O51 C52 147.3(4)
N14 Y1 O51 C52 50.8(6)
N35 Y1 O51 C52 -46.0(4)
Li1 Y1 O51 C52 151.9(4)
O48 Y1 O51 Li1 86.81(18)
O1 Y1 O51 Li1 -103.18(18)
O98 Y1 O51 Li1 -4.56(18)
N14 Y1 O51 Li1 -101.0(4)
N35 Y1 O51 Li1 162.17(18)
Li1 O51 C52 C53 174.2(3)
Y1 O51 C52 C53 24.9(5)
Li1 O51 C52 C57 56.5(3)
Y1 O51 C52 C57 -92.7(4)
Li1 O51 C52 C61 -66.6(3)
Y1 O51 C52 C61 144.2(3)
O51 C52 C53 F54 -48.6(3)
C57 C52 C53 F54 70.0(3)
C61 C52 C53 F54 -172.4(2)
O51 C52 C53 F56 -170.5(3)
C57 C52 C53 F56 -51.8(3)
C61 C52 C53 F56 65.8(3)
O51 C52 C53 F55 70.2(3)
C57 C52 C53 F55 -171.1(3)
C61 C52 C53 F55 -53.5(3)
O51 C52 C57 F60 73.6(3)
C53 C52 C57 F60 -45.0(3)
C61 C52 C57 F60 -160.6(3)
O51 C52 C57 F58 -164.6(3)
C53 C52 C57 F58 76.8(3)
C61 C52 C57 F58 -38.8(4)
O51 C52 C57 F59 -45.2(3)
C53 C52 C57 F59 -163.9(3)
C61 C52 C57 F59 80.5(3)
F60 C57 F59 Li1 -108.6(3)
F58 C57 F59 Li1 138.8(3)
C52 C57 F59 Li1 15.3(3)
O51 C52 C61 C62 53.6(4)
C53 C52 C61 C62 174.4(3)
C57 C52 C61 C62 -69.3(3)
C52 C61 C62 N64 -19.0(4)
C52 C61 C62 C63 163.2(3)
C63 C62 N64 C65 9.1(5)
C61 C62 N64 C65 -168.5(3)
C63 C62 N64 Li1 -176.7(3)
C61 C62 N64 Li1 5.8(5)
C62 N64 C65 C74 -117.4(3)
Li1 N64 C65 C74 67.7(4)
C62 N64 C65 C66 72.3(4)
Li1 N64 C65 C66 -102.7(3)
C74 C65 C66 C67 -1.2(5)
N64 C65 C66 C67 169.2(3)
C65 C66 C67 C68 -2.3(5)
C66 C67 C68 C73 2.7(5)
C66 C67 C68 C69 -175.2(3)
C73 C68 C69 C70 -1.0(5)
C67 C68 C69 C70 176.9(3)
C68 C69 C70 C71 0.1(5)
C69 C70 C71 C72 0.5(6)
C70 C71 C72 C73 -0.2(5)
C69 C68 C73 C72 1.3(4)
C67 C68 C73 C72 -176.7(3)
C69 C68 C73 C74 178.2(3)
C67 C68 C73 C74 0.3(5)
C71 C72 C73 C68 -0.7(5)
C71 C72 C73 C74 -177.6(3)
C66 C65 C74 C73 4.1(5)
N64 C65 C74 C73 -166.0(3)
C66 C65 C74 C75 -175.3(3)
N64 C65 C74 C75 14.6(5)
C68 C73 C74 C65 -3.6(4)
C72 C73 C74 C65 173.2(3)
C68 C73 C74 C75 175.7(3)
C72 C73 C74 C75 -7.4(4)
C65 C74 C75 C84 -74.7(4)
C73 C74 C75 C84 106.0(3)
C65 C74 C75 C76 106.9(3)
C73 C74 C75 C76 -72.5(4)
C84 C75 C76 C77 -177.3(3)
C74 C75 C76 C77 1.2(5)
C84 C75 C76 C81 1.5(4)
C74 C75 C76 C81 180.0(3)
C81 C76 C77 C78 -2.2(5)
C75 C76 C77 C78 176.7(3)
C76 C77 C78 C79 0.7(5)
C77 C78 C79 C80 1.4(5)
C78 C79 C80 C81 -1.9(6)
C79 C80 C81 C82 -178.7(4)
C79 C80 C81 C76 0.4(5)
C77 C76 C81 C82 -179.3(3)
C75 C76 C81 C82 1.8(5)
C77 C76 C81 C80 1.6(5)
C75 C76 C81 C80 -177.2(3)
C80 C81 C82 C83 176.4(3)
C76 C81 C82 C83 -2.6(5)
C81 C82 C83 C84 0.1(5)
C76 C75 C84 C83 -4.1(5)
C74 C75 C84 C83 177.5(3)
C76 C75 C84 N85 179.5(3)
C74 C75 C84 N85 1.0(4)
C82 C83 C84 C75 3.4(5)
C82 C83 C84 N85 179.9(3)
C75 C84 N85 C86 -110.9(4)
C83 C84 N85 C86 72.6(4)
C75 C84 N85 Li1 71.2(4)
C83 C84 N85 Li1 -105.3(3)
C84 N85 C86 C88 -175.1(3)
Li1 N85 C86 C88 2.5(5)
C84 N85 C86 C87 3.7(5)
Li1 N85 C86 C87 -178.7(3)
N85 C86 C88 C89 -21.9(5)
C87 C86 C88 C89 159.1(3)
C86 C88 C89 O98 64.9(5)
C86 C88 C89 C94 -175.2(3)
C86 C88 C89 C90 -58.1(4)
O98 C89 C90 F92 -144.3(3)
C88 C89 C90 F92 -19.0(5)
C94 C89 C90 F92 97.2(4)
O98 C89 C90 F91 -25.8(4)
C88 C89 C90 F91 99.5(4)
C94 C89 C90 F91 -144.4(3)
O98 C89 C90 F93 93.5(4)
C88 C89 C90 F93 -141.1(3)
C94 C89 C90 F93 -25.0(4)
F92 C90 F91 Li1 109.1(3)
F93 C90 F91 Li1 -137.4(3)
C89 C90 F91 Li1 -13.1(4)
O98 C89 C94 F96 -49.6(5)
C88 C89 C94 F96 -171.9(4)
C90 C89 C94 F96 68.8(4)
O98 C89 C94 F97 71.2(4)
C88 C89 C94 F97 -51.1(4)
C90 C89 C94 F97 -170.4(3)
O98 C89 C94 F95 -170.6(3)
C88 C89 C94 F95 67.0(5)
C90 C89 C94 F95 -52.2(5)
C88 C89 O98 Li1 -71.9(3)
C94 C89 O98 Li1 170.0(3)
C90 C89 O98 Li1 52.3(3)
C88 C89 O98 Y1 158.3(3)
C94 C89 O98 Y1 40.2(6)
C90 C89 O98 Y1 -77.5(5)
O48 Y1 O98 C89 40.4(5)
O1 Y1 O98 C89 -129.5(5)
O51 Y1 O98 C89 136.8(5)
N14 Y1 O98 C89 -54.6(5)
N35 Y1 O98 C89 23.3(7)
Li1 Y1 O98 C89 132.5(5)
O48 Y1 O98 Li1 -92.11(17)
O1 Y1 O98 Li1 98.07(17)
O51 Y1 O98 Li1 4.31(17)
N14 Y1 O98 Li1 172.93(17)
N35 Y1 O98 Li1 -109.2(4)
C52 O51 Li1 N85 -60.8(7)
Y1 O51 Li1 N85 104.0(6)
C52 O51 Li1 O98 -160.1(2)
Y1 O51 Li1 O98 4.71(18)
C52 O51 Li1 N64 44.6(3)
Y1 O51 Li1 N64 -150.54(18)
C52 O51 Li1 F91 128.8(3)
Y1 O51 Li1 F91 -66.4(3)
C52 O51 Li1 F59 -35.5(2)
Y1 O51 Li1 F59 129.30(12)
C52 O51 Li1 Y1 -164.8(2)
C86 N85 Li1 O51 -110.5(7)
C84 N85 Li1 O51 67.3(7)
C86 N85 Li1 O98 -11.8(4)
C84 N85 Li1 O98 165.9(2)
C86 N85 Li1 N64 144.9(3)
C84 N85 Li1 N64 -37.4(3)
C86 N85 Li1 F91 61.1(4)
C84 N85 Li1 F91 -121.1(3)
C86 N85 Li1 F59 -135.0(3)
C84 N85 Li1 F59 42.8(3)
C86 N85 Li1 Y1 -35.4(5)
C84 N85 Li1 Y1 142.3(3)
C89 O98 Li1 O51 -164.6(2)
Y1 O98 Li1 O51 -4.74(19)
C89 O98 Li1 N85 44.0(3)
Y1 O98 Li1 N85 -156.13(18)
C89 O98 Li1 N64 -66.9(7)
Y1 O98 Li1 N64 93.0(6)
C89 O98 Li1 F91 -45.3(2)
Y1 O98 Li1 F91 114.61(14)
C89 O98 Li1 F59 124.8(3)
Y1 O98 Li1 F59 -75.3(3)
C89 O98 Li1 Y1 -159.9(2)
C62 N64 Li1 O51 -15.6(4)
C65 N64 Li1 O51 159.1(2)
C62 N64 Li1 N85 136.4(3)
C65 N64 Li1 N85 -48.9(3)
C62 N64 Li1 O98 -113.0(7)
C65 N64 Li1 O98 61.7(7)
C62 N64 Li1 F91 -133.8(3)
C65 N64 Li1 F91 40.9(3)
C62 N64 Li1 F59 57.1(3)
C65 N64 Li1 F59 -128.2(2)
C62 N64 Li1 Y1 -43.3(5)
C65 N64 Li1 Y1 131.4(3)
C90 F91 Li1 O51 113.8(3)
C90 F91 Li1 N85 -61.6(3)
C90 F91 Li1 O98 32.1(3)
C90 F91 Li1 N64 -156.9(3)
C90 F91 Li1 F59 -120.9(8)
C90 F91 Li1 Y1 72.6(3)
C57 F59 Li1 O51 9.3(3)
C57 F59 Li1 N85 177.2(2)
C57 F59 Li1 O98 89.2(3)
C57 F59 Li1 N64 -85.9(3)
C57 F59 Li1 F91 -122.1(8)
C57 F59 Li1 Y1 44.0(3)
O48 Y1 Li1 O51 -96.71(16)
O1 Y1 Li1 O51 82.96(16)
O98 Y1 Li1 O51 173.4(3)
N14 Y1 Li1 O51 162.34(13)
N35 Y1 Li1 O51 -27.5(3)
O48 Y1 Li1 N85 124.0(3)
O1 Y1 Li1 N85 -56.3(4)
O98 Y1 Li1 N85 34.1(3)
O51 Y1 Li1 N85 -139.3(4)
N14 Y1 Li1 N85 23.1(5)
N35 Y1 Li1 N85 -166.8(2)
O48 Y1 Li1 O98 89.90(15)
O1 Y1 Li1 O98 -90.42(15)
O51 Y1 Li1 O98 -173.4(3)
N14 Y1 Li1 O98 -11.0(3)
N35 Y1 Li1 O98 159.10(13)
O48 Y1 Li1 N64 -56.3(3)
O1 Y1 Li1 N64 123.4(3)
O98 Y1 Li1 N64 -146.2(4)
O51 Y1 Li1 N64 40.4(2)
N14 Y1 Li1 N64 -157.3(2)
N35 Y1 Li1 N64 12.9(4)
O48 Y1 Li1 F91 29.23(17)
O1 Y1 Li1 F91 -151.09(15)
O98 Y1 Li1 F91 -60.67(17)
O51 Y1 Li1 F91 125.9(3)
N14 Y1 Li1 F91 -71.7(2)
N35 Y1 Li1 F91 98.4(2)
O48 Y1 Li1 F59 -146.38(16)
O1 Y1 Li1 F59 33.30(18)
O98 Y1 Li1 F59 123.7(2)
O51 Y1 Li1 F59 -49.67(15)
N14 Y1 Li1 F59 112.67(19)
N35 Y1 Li1 F59 -77.2(2)
